data_7105081
loop_
_publ_author_name
'Peng Li'
'Zhuo Chai'
'Sheng-Li Zhao'
'Ying-Quan Yang'
'Hai-Feng Wang'
'Chang-Wu Zheng'
'Yue-Peng Cai'
'Gang Zhao'
'Shi-Zheng Zhu'

_publ_section_title
;
 Highly enantio- and diastereoselective synthesis of
 \a-trifluoromethyldihydropyrans using a novel bifunctional
 piperazine-thiourea catalyst
;
_journal_name_full 'Chem. Commun.'
_journal_page_first 7369
_journal_page_last 7371
_journal_paper_doi 10.1039/b915210e
_journal_year 2009
_chemical_absolute_configuration rm
_chemical_formula_moiety 'C40 H30 Br2 F6 N2 O4'
_chemical_formula_sum 'C40 H30 Br2 F6 N2 O4'
_chemical_formula_weight 876.48
_chemical_name_systematic
;

?

;
_space_group_IT_number 4
_symmetry_cell_setting monoclinic
_symmetry_space_group_name_Hall 'P 2yb'
_symmetry_space_group_name_H-M 'P 1 21 1'
_atom_sites_solution_hydrogens geom
_atom_sites_solution_primary direct
_atom_sites_solution_secondary difmap
_audit_creation_method SHELXL-97
_cell_angle_alpha 90.00
_cell_angle_beta 112.875(2)
_cell_angle_gamma 90.00
_cell_formula_units_Z 2
_cell_length_a 12.306(2)
_cell_length_b 11.433(2)
_cell_length_c 14.660(3)
_cell_measurement_reflns_used 2054
_cell_measurement_temperature 298(2)
_cell_measurement_theta_max 20.18
_cell_measurement_theta_min 2.33
_cell_volume 1900.4(6)
_computing_cell_refinement 'Bruker SMART'
_computing_data_collection 'Bruker SMART'
_computing_data_reduction 'Bruker SAINT'
_computing_molecular_graphics 'Bruker SHELXTL'
_computing_publication_material 'Bruker SHELXTL'
_computing_structure_refinement 'SHELXL-97 (Sheldrick, 1997)'
_computing_structure_solution 'SHELXS-97 (Sheldrick, 1990)'
_diffrn_ambient_temperature 298(2)
_diffrn_measured_fraction_theta_full 0.994
_diffrn_measured_fraction_theta_max 0.994
_diffrn_measurement_device_type 'CCD area detector'
_diffrn_measurement_method 'phi and omega scans'
_diffrn_radiation_monochromator graphite
_diffrn_radiation_source 'fine-focus sealed tube'
_diffrn_radiation_type MoK\a
_diffrn_radiation_wavelength 0.71073
_diffrn_reflns_av_R_equivalents 0.0297
_diffrn_reflns_av_sigmaI/netI 0.1038
_diffrn_reflns_limit_h_max 14
_diffrn_reflns_limit_h_min -6
_diffrn_reflns_limit_k_max 13
_diffrn_reflns_limit_k_min -13
_diffrn_reflns_limit_l_max 16
_diffrn_reflns_limit_l_min -17
_diffrn_reflns_number 10058
_diffrn_reflns_theta_full 25.50
_diffrn_reflns_theta_max 25.50
_diffrn_reflns_theta_min 1.84
_exptl_absorpt_coefficient_mu 2.206
_exptl_absorpt_correction_T_max 0.7192
_exptl_absorpt_correction_T_min 0.5978
_exptl_absorpt_correction_type multi-scan
_exptl_absorpt_process_details 'SADABS (Sheldrick, 1996)'
_exptl_crystal_colour yellow
_exptl_crystal_density_diffrn 1.532
_exptl_crystal_density_method 'not measured'
_exptl_crystal_description block
_exptl_crystal_F_000 880
_exptl_crystal_size_max 0.26
_exptl_crystal_size_mid 0.22
_exptl_crystal_size_min 0.16
_refine_diff_density_max 0.420
_refine_diff_density_min -0.307
_refine_diff_density_rms 0.051
_refine_ls_abs_structure_details 'Flack H D (1983), Acta Cryst. A39, 876-881'
_refine_ls_abs_structure_Flack 0.006(9)
_refine_ls_extinction_method none
_refine_ls_goodness_of_fit_ref 0.941
_refine_ls_hydrogen_treatment constr
_refine_ls_matrix_type full
_refine_ls_number_parameters 491
_refine_ls_number_reflns 6887
_refine_ls_number_restraints 1
_refine_ls_restrained_S_all 0.941
_refine_ls_R_factor_all 0.0945
_refine_ls_R_factor_gt 0.0468
_refine_ls_shift/su_max 0.002
_refine_ls_shift/su_mean 0.001
_refine_ls_structure_factor_coef Fsqd
_refine_ls_weighting_details 'calc w=1/[\s^2^(Fo^2^)+(0.0089P)^2^+0.0000P] where P=(Fo^2^+2Fc^2^)/3'
_refine_ls_weighting_scheme calc
_refine_ls_wR_factor_gt 0.0927
_refine_ls_wR_factor_ref 0.1109
_reflns_number_gt 4235
_reflns_number_total 6887
_reflns_threshold_expression >2sigma(I)
_cod_data_source_file b915210e.txt
_cod_data_source_block c
_cod_depositor_comments
;
The following automatic conversions were performed:
'_symmetry_cell_setting' value 'Monoclinic' changed to 'monoclinic'
according to '/home/saulius/struct/CIF-dictionaries/cif_core.dic'
dictionary named 'cif_core.dic' version 2.4.1 from 2010-06-29.

Automatic conversion script
Id: cif_fix_enum 1527 2010-12-29 10:47:43Z saulius 
;
_cod_original_sg_symbol_H-M P2(1)
_cod_database_code 7105081

loop_
_symmetry_equiv_pos_as_xyz
'x, y, z'
'-x, y+1/2, -z'

loop_
_atom_site_label
_atom_site_type_symbol
_atom_site_fract_x
_atom_site_fract_y
_atom_site_fract_z
_atom_site_U_iso_or_equiv
_atom_site_adp_type
_atom_site_occupancy
_atom_site_symmetry_multiplicity
_atom_site_calc_flag
_atom_site_refinement_flags
_atom_site_disorder_assembly
_atom_site_disorder_group
Br1 Br -0.39629(7) 0.66737(5) -0.02720(5) 0.0882(3) Uani 1 1 d . . .
Br2 Br 1.54540(6) 0.98448(7) 0.84486(6) 0.0954(3) Uani 1 1 d . . .
F1 F -0.1728(4) 0.0229(4) 0.3004(3) 0.0900(12) Uani 1 1 d . . .
F2 F -0.1937(4) -0.1453(3) 0.2328(3) 0.1000(13) Uani 1 1 d . . .
F3 F -0.3305(3) -0.0179(4) 0.1773(3) 0.0921(11) Uani 1 1 d . . .
F4 F 0.8442(4) 1.0452(4) 0.8020(3) 0.0946(12) Uani 1 1 d . . .
F5 F 0.7029(3) 1.1406(3) 0.6958(3) 0.0938(12) Uani 1 1 d . . .
F6 F 0.8763(3) 1.2119(3) 0.7508(3) 0.0930(12) Uani 1 1 d . . .
O1 O -0.2103(3) -0.0461(3) 0.0547(3) 0.0602(10) Uani 1 1 d . . .
H1 H -0.1654 -0.0961 0.0493 0.090 Uiso 1 1 calc R . .
O2 O -0.1930(3) 0.1308(3) 0.1302(2) 0.0488(9) Uani 1 1 d . . .
O3 O 0.8065(3) 1.1265(3) 0.5584(3) 0.0578(10) Uani 1 1 d . . .
H3 H 0.8636 1.1659 0.5617 0.087 Uiso 1 1 calc R . .
O4 O 0.9629(3) 1.0352(3) 0.6821(2) 0.0436(8) Uani 1 1 d . . .
N1 N 0.0567(4) 0.2905(4) -0.0184(3) 0.0616(13) Uani 1 1 d . . .
N2 N 1.0320(4) 0.7885(4) 0.4492(4) 0.0665(14) Uani 1 1 d . . .
C1 C 0.5385(4) 0.0811(5) 0.3500(4) 0.0533(15) Uani 1 1 d . . .
H1A H 0.5542 0.0694 0.4188 0.080 Uiso 1 1 calc R . .
H1B H 0.5696 0.1554 0.3414 0.080 Uiso 1 1 calc R . .
H1C H 0.5754 0.0199 0.3274 0.080 Uiso 1 1 calc R . .
C2 C 0.4071(5) 0.0786(5) 0.2910(4) 0.0517(14) Uani 1 1 d . . .
C3 C 0.3511(5) -0.0233(5) 0.2497(4) 0.0565(14) Uani 1 1 d . . .
H3A H 0.3958 -0.0912 0.2597 0.068 Uiso 1 1 calc R . .
C4 C 0.2326(5) -0.0301(4) 0.1943(4) 0.0512(13) Uani 1 1 d . . .
H4 H 0.1996 -0.1010 0.1660 0.061 Uiso 1 1 calc R . .
C5 C 0.1615(4) 0.0672(4) 0.1800(3) 0.0400(12) Uani 1 1 d . . .
C6 C 0.2162(5) 0.1719(5) 0.2213(3) 0.0488(12) Uani 1 1 d . . .
H6 H 0.1716 0.2398 0.2119 0.059 Uiso 1 1 calc R . .
C7 C 0.3349(5) 0.1757(5) 0.2757(4) 0.0546(14) Uani 1 1 d . . .
H7 H 0.3687 0.2466 0.3036 0.066 Uiso 1 1 calc R . .
C8 C 0.0300(4) 0.0570(4) 0.1245(3) 0.0442(12) Uani 1 1 d . . .
H8 H 0.0167 0.0031 0.0693 0.053 Uiso 1 1 calc R . .
C9 C -0.0264(4) 0.0026(4) 0.1898(3) 0.0397(11) Uani 1 1 d . . .
H9A H -0.0030 -0.0789 0.2014 0.048 Uiso 1 1 calc R . .
H9B H 0.0025 0.0422 0.2533 0.048 Uiso 1 1 calc R . .
C10 C -0.1579(5) 0.0099(4) 0.1448(4) 0.0456(12) Uani 1 1 d . . .
C11 C -0.2141(5) -0.0329(5) 0.2140(5) 0.0623(16) Uani 1 1 d . . .
C12 C -0.1341(5) 0.2003(4) 0.0885(3) 0.0433(13) Uani 1 1 d . . .
C13 C -0.0341(4) 0.1687(4) 0.0812(3) 0.0374(11) Uani 1 1 d . . .
C14 C 0.0142(5) 0.2390(4) 0.0269(4) 0.0466(13) Uani 1 1 d . . .
C15 C -0.1987(5) 0.3132(4) 0.0560(3) 0.0433(12) Uani 1 1 d . . .
C16 C -0.3176(5) 0.3152(4) 0.0072(4) 0.0503(13) Uani 1 1 d . . .
H16 H -0.3588 0.2450 -0.0089 0.060 Uiso 1 1 calc R . .
C17 C -0.3794(5) 0.4200(5) -0.0192(4) 0.0635(16) Uani 1 1 d . . .
H17 H -0.4608 0.4207 -0.0533 0.076 Uiso 1 1 calc R . .
C18 C -0.3154(5) 0.5238(5) 0.0071(4) 0.0527(14) Uani 1 1 d . . .
C19 C -0.1961(5) 0.5235(4) 0.0565(4) 0.0497(13) Uani 1 1 d . . .
H19 H -0.1548 0.5936 0.0735 0.060 Uiso 1 1 calc R . .
C20 C -0.1374(5) 0.4185(4) 0.0812(4) 0.0463(13) Uani 1 1 d . . .
H20 H -0.0559 0.4179 0.1150 0.056 Uiso 1 1 calc R . .
C21 C 0.6148(7) 0.4116(5) 0.4799(5) 0.087(2) Uani 1 1 d . . .
H21A H 0.5809 0.4021 0.5284 0.131 Uiso 1 1 calc R . .
H21B H 0.6757 0.3544 0.4909 0.131 Uiso 1 1 calc R . .
H21C H 0.5547 0.4013 0.4149 0.131 Uiso 1 1 calc R . .
C22 C 0.6660(6) 0.5310(5) 0.4885(4) 0.0546(15) Uani 1 1 d . . .
C23 C 0.5981(5) 0.6244(5) 0.4431(5) 0.0645(17) Uani 1 1 d . . .
H23 H 0.5184 0.6131 0.4049 0.077 Uiso 1 1 calc R . .
C24 C 0.6453(5) 0.7363(5) 0.4526(4) 0.0592(15) Uani 1 1 d . . .
H24 H 0.5971 0.7984 0.4196 0.071 Uiso 1 1 calc R . .
C25 C 0.7630(5) 0.7568(4) 0.5103(4) 0.0426(13) Uani 1 1 d . . .
C26 C 0.8325(5) 0.6626(5) 0.5562(3) 0.0536(14) Uani 1 1 d . . .
H26 H 0.9123 0.6731 0.5944 0.064 Uiso 1 1 calc R . .
C27 C 0.7824(5) 0.5519(5) 0.5450(4) 0.0524(14) Uani 1 1 d . . .
H27 H 0.8301 0.4893 0.5774 0.063 Uiso 1 1 calc R . .
C28 C 0.8088(4) 0.8827(4) 0.5275(4) 0.0410(12) Uani 1 1 d . . .
H28 H 0.7701 0.9264 0.4658 0.049 Uiso 1 1 calc R . .
C29 C 0.7753(5) 0.9391(4) 0.6073(4) 0.0468(13) Uani 1 1 d . . .
H29A H 0.6908 0.9519 0.5818 0.056 Uiso 1 1 calc R . .
H29B H 0.7965 0.8875 0.6640 0.056 Uiso 1 1 calc R . .
C30 C 0.8382(4) 1.0532(4) 0.6381(4) 0.0449(13) Uani 1 1 d . . .
C31 C 0.8158(6) 1.1137(6) 0.7238(5) 0.0651(17) Uani 1 1 d . . .
C32 C 1.0093(4) 0.9609(4) 0.6337(3) 0.0383(11) Uani 1 1 d . . .
C33 C 0.9397(4) 0.8936(4) 0.5578(3) 0.0405(12) Uani 1 1 d . . .
C34 C 0.9940(5) 0.8344(4) 0.4994(4) 0.0479(13) Uani 1 1 d . . .
C35 C 1.1388(4) 0.9662(4) 0.6768(3) 0.0394(11) Uani 1 1 d . . .
C36 C 1.1954(5) 1.0732(4) 0.7040(4) 0.0484(14) Uani 1 1 d . . .
H36 H 1.1508 1.1414 0.6908 0.058 Uiso 1 1 calc R . .
C37 C 1.3153(5) 1.0802(5) 0.7497(4) 0.0530(14) Uani 1 1 d . . .
H37 H 1.3523 1.1527 0.7644 0.064 Uiso 1 1 calc R . .
C38 C 1.3805(4) 0.9790(5) 0.7738(4) 0.0526(13) Uani 1 1 d . . .
C39 C 1.3267(5) 0.8714(5) 0.7488(4) 0.0582(15) Uani 1 1 d . . .
H39 H 1.3719 0.8035 0.7646 0.070 Uiso 1 1 calc R . .
C40 C 1.2062(5) 0.8643(4) 0.7005(4) 0.0504(14) Uani 1 1 d . . .
H40 H 1.1698 0.7918 0.6836 0.060 Uiso 1 1 calc R . .

loop_
_atom_site_aniso_label
_atom_site_aniso_U_11
_atom_site_aniso_U_22
_atom_site_aniso_U_33
_atom_site_aniso_U_23
_atom_site_aniso_U_13
_atom_site_aniso_U_12
Br1 0.1075(6) 0.0584(4) 0.1077(5) 0.0200(4) 0.0514(5) 0.0375(4)
Br2 0.0393(3) 0.1110(6) 0.1153(6) -0.0065(5) 0.0074(3) 0.0055(4)
F1 0.099(3) 0.115(3) 0.070(2) 0.011(2) 0.048(2) -0.008(3)
F2 0.105(3) 0.064(2) 0.139(3) 0.040(2) 0.056(3) -0.006(2)
F3 0.054(2) 0.108(3) 0.122(3) 0.024(3) 0.043(2) -0.004(2)
F4 0.115(3) 0.113(3) 0.074(2) -0.003(2) 0.056(2) 0.013(3)
F5 0.053(2) 0.104(3) 0.133(3) -0.032(3) 0.045(2) 0.009(2)
F6 0.078(3) 0.077(2) 0.135(3) -0.058(2) 0.052(2) -0.014(2)
O1 0.044(2) 0.053(2) 0.071(2) -0.0120(19) 0.0080(19) 0.0000(18)
O2 0.053(2) 0.036(2) 0.066(2) 0.0063(16) 0.0316(19) 0.0050(17)
O3 0.049(2) 0.046(2) 0.068(2) 0.0113(18) 0.012(2) -0.0028(18)
O4 0.036(2) 0.0470(19) 0.0465(19) -0.0086(15) 0.0139(17) 0.0051(16)
N1 0.070(4) 0.051(3) 0.072(3) 0.016(2) 0.037(3) 0.010(3)
N2 0.060(3) 0.069(3) 0.075(3) -0.022(3) 0.031(3) 0.005(3)
C1 0.024(3) 0.068(4) 0.061(3) 0.012(3) 0.009(3) -0.007(3)
C2 0.043(3) 0.057(4) 0.054(3) 0.003(3) 0.018(3) -0.006(3)
C3 0.052(3) 0.053(3) 0.061(3) 0.012(3) 0.018(3) 0.018(3)
C4 0.063(4) 0.036(3) 0.051(3) 0.000(3) 0.019(3) 0.000(3)
C5 0.045(3) 0.037(3) 0.037(3) 0.001(2) 0.014(2) 0.004(3)
C6 0.046(3) 0.044(3) 0.052(3) -0.010(3) 0.013(3) 0.000(3)
C7 0.046(4) 0.049(3) 0.064(3) 0.002(3) 0.015(3) -0.006(3)
C8 0.042(3) 0.039(3) 0.046(3) 0.000(2) 0.011(2) 0.003(3)
C9 0.044(3) 0.031(2) 0.043(3) 0.001(2) 0.016(2) -0.006(2)
C10 0.045(3) 0.039(3) 0.050(3) 0.001(2) 0.015(3) 0.001(2)
C11 0.052(4) 0.061(4) 0.073(4) 0.021(3) 0.023(3) -0.002(3)
C12 0.051(4) 0.031(3) 0.045(3) 0.002(2) 0.015(3) 0.000(2)
C13 0.037(3) 0.034(2) 0.042(3) 0.001(2) 0.015(2) -0.003(3)
C14 0.048(4) 0.041(3) 0.053(3) 0.006(3) 0.022(3) 0.010(3)
C15 0.053(4) 0.034(3) 0.048(3) 0.006(2) 0.024(3) 0.009(3)
C16 0.045(4) 0.040(3) 0.063(3) -0.003(3) 0.018(3) -0.001(3)
C17 0.051(4) 0.069(4) 0.066(4) 0.013(3) 0.018(3) 0.019(3)
C18 0.057(4) 0.046(3) 0.063(4) 0.008(3) 0.032(3) 0.018(3)
C19 0.057(4) 0.038(3) 0.063(3) 0.000(3) 0.033(3) 0.000(3)
C20 0.045(3) 0.043(3) 0.052(3) -0.005(2) 0.021(3) 0.001(3)
C21 0.101(6) 0.058(4) 0.115(6) -0.023(4) 0.056(5) -0.026(4)
C22 0.065(4) 0.044(3) 0.062(3) -0.015(3) 0.033(3) -0.017(3)
C23 0.042(4) 0.061(4) 0.085(4) -0.016(3) 0.019(3) -0.014(3)
C24 0.048(4) 0.051(4) 0.067(4) -0.001(3) 0.009(3) 0.004(3)
C25 0.043(3) 0.042(3) 0.044(3) -0.003(2) 0.018(3) 0.000(3)
C26 0.049(4) 0.047(3) 0.056(3) 0.005(3) 0.011(3) -0.005(3)
C27 0.067(4) 0.037(3) 0.052(3) 0.002(3) 0.021(3) 0.001(3)
C28 0.038(3) 0.033(3) 0.054(3) 0.006(2) 0.019(3) 0.004(2)
C29 0.049(3) 0.037(3) 0.059(3) -0.002(2) 0.026(3) -0.005(2)
C30 0.037(3) 0.041(3) 0.050(3) 0.001(3) 0.010(3) 0.002(2)
C31 0.056(4) 0.060(4) 0.087(5) -0.013(4) 0.035(4) 0.011(3)
C32 0.042(3) 0.031(3) 0.043(3) 0.003(2) 0.017(2) 0.001(2)
C33 0.036(3) 0.038(3) 0.050(3) -0.001(2) 0.019(3) 0.004(2)
C34 0.041(3) 0.042(3) 0.054(3) -0.009(3) 0.011(3) -0.008(3)
C35 0.034(3) 0.043(3) 0.043(3) 0.002(2) 0.016(2) 0.002(3)
C36 0.043(4) 0.046(3) 0.057(3) 0.002(3) 0.019(3) 0.003(3)
C37 0.044(4) 0.050(3) 0.057(3) 0.000(3) 0.011(3) -0.006(3)
C38 0.036(3) 0.067(4) 0.049(3) 0.004(3) 0.010(2) 0.003(3)
C39 0.048(4) 0.063(4) 0.058(4) 0.003(3) 0.014(3) 0.015(3)
C40 0.054(4) 0.042(3) 0.055(3) 0.005(3) 0.021(3) 0.002(3)

loop_
_atom_type_symbol
_atom_type_description
_atom_type_scat_dispersion_real
_atom_type_scat_dispersion_imag
_atom_type_scat_source
C C 0.0033 0.0016 'International Tables Vol C Tables 4.2.6.8 and 6.1.1.4'
H H 0.0000 0.0000 'International Tables Vol C Tables 4.2.6.8 and 6.1.1.4'
N N 0.0061 0.0033 'International Tables Vol C Tables 4.2.6.8 and 6.1.1.4'
O O 0.0106 0.0060 'International Tables Vol C Tables 4.2.6.8 and 6.1.1.4'
F F 0.0171 0.0103 'International Tables Vol C Tables 4.2.6.8 and 6.1.1.4'
Br Br -0.2901 2.4595 'International Tables Vol C Tables 4.2.6.8 and 6.1.1.4'

loop_
_geom_angle_atom_site_label_1
_geom_angle_atom_site_label_2
_geom_angle_atom_site_label_3
_geom_angle
_geom_angle_site_symmetry_1
_geom_angle_site_symmetry_3
_geom_angle_publ_flag
C10 O1 H1 109.5 . . ?
C12 O2 C10 116.4(4) . . ?
C30 O3 H3 109.5 . . ?
C32 O4 C30 116.6(4) . . ?
C2 C1 H1A 109.5 . . ?
C2 C1 H1B 109.5 . . ?
H1A C1 H1B 109.5 . . ?
C2 C1 H1C 109.5 . . ?
H1A C1 H1C 109.5 . . ?
H1B C1 H1C 109.5 . . ?
C3 C2 C7 115.4(5) . . ?
C3 C2 C1 120.8(5) . . ?
C7 C2 C1 123.7(5) . . ?
C4 C3 C2 123.2(5) . . ?
C4 C3 H3A 118.4 . . ?
C2 C3 H3A 118.4 . . ?
C3 C4 C5 120.7(5) . . ?
C3 C4 H4 119.6 . . ?
C5 C4 H4 119.6 . . ?
C4 C5 C6 117.2(5) . . ?
C4 C5 C8 120.3(4) . . ?
C6 C5 C8 122.5(4) . . ?
C7 C6 C5 120.5(5) . . ?
C7 C6 H6 119.7 . . ?
C5 C6 H6 119.7 . . ?
C6 C7 C2 122.9(5) . . ?
C6 C7 H7 118.6 . . ?
C2 C7 H7 118.6 . . ?
C13 C8 C5 116.0(4) . . ?
C13 C8 C9 108.7(4) . . ?
C5 C8 C9 110.5(4) . . ?
C13 C8 H8 107.1 . . ?
C5 C8 H8 107.1 . . ?
C9 C8 H8 107.1 . . ?
C10 C9 C8 112.5(4) . . ?
C10 C9 H9A 109.1 . . ?
C8 C9 H9A 109.1 . . ?
C10 C9 H9B 109.1 . . ?
C8 C9 H9B 109.1 . . ?
H9A C9 H9B 107.8 . . ?
O1 C10 O2 107.5(4) . . ?
O1 C10 C9 114.7(4) . . ?
O2 C10 C9 109.3(4) . . ?
O1 C10 C11 109.0(4) . . ?
O2 C10 C11 102.8(4) . . ?
C9 C10 C11 112.6(4) . . ?
F2 C11 F1 107.3(5) . . ?
F2 C11 F3 107.4(5) . . ?
F1 C11 F3 106.0(5) . . ?
F2 C11 C10 110.9(5) . . ?
F1 C11 C10 112.2(5) . . ?
F3 C11 C10 112.7(5) . . ?
C13 C12 O2 123.1(4) . . ?
C13 C12 C15 127.2(5) . . ?
O2 C12 C15 109.7(4) . . ?
C12 C13 C14 119.8(5) . . ?
C12 C13 C8 123.2(4) . . ?
C14 C13 C8 117.0(4) . . ?
N1 C14 C13 175.9(5) . . ?
C16 C15 C20 119.1(5) . . ?
C16 C15 C12 120.9(5) . . ?
C20 C15 C12 119.8(5) . . ?
C15 C16 C17 121.5(5) . . ?
C15 C16 H16 119.3 . . ?
C17 C16 H16 119.3 . . ?
C16 C17 C18 117.9(5) . . ?
C16 C17 H17 121.0 . . ?
C18 C17 H17 121.0 . . ?
C19 C18 C17 121.5(5) . . ?
C19 C18 Br1 119.5(4) . . ?
C17 C18 Br1 119.0(4) . . ?
C18 C19 C20 119.3(5) . . ?
C18 C19 H19 120.3 . . ?
C20 C19 H19 120.3 . . ?
C19 C20 C15 120.7(5) . . ?
C19 C20 H20 119.7 . . ?
C15 C20 H20 119.7 . . ?
C22 C21 H21A 109.5 . . ?
C22 C21 H21B 109.5 . . ?
H21A C21 H21B 109.5 . . ?
C22 C21 H21C 109.5 . . ?
H21A C21 H21C 109.5 . . ?
H21B C21 H21C 109.5 . . ?
C23 C22 C27 117.3(5) . . ?
C23 C22 C21 121.3(6) . . ?
C27 C22 C21 121.4(6) . . ?
C22 C23 C24 121.4(6) . . ?
C22 C23 H23 119.3 . . ?
C24 C23 H23 119.3 . . ?
C25 C24 C23 120.9(5) . . ?
C25 C24 H24 119.6 . . ?
C23 C24 H24 119.6 . . ?
C26 C25 C24 118.1(5) . . ?
C26 C25 C28 122.4(5) . . ?
C24 C25 C28 119.4(5) . . ?
C25 C26 C27 119.5(5) . . ?
C25 C26 H26 120.3 . . ?
C27 C26 H26 120.3 . . ?
C22 C27 C26 122.8(5) . . ?
C22 C27 H27 118.6 . . ?
C26 C27 H27 118.6 . . ?
C33 C28 C29 108.5(4) . . ?
C33 C28 C25 114.3(4) . . ?
C29 C28 C25 109.4(4) . . ?
C33 C28 H28 108.2 . . ?
C29 C28 H28 108.2 . . ?
C25 C28 H28 108.2 . . ?
C30 C29 C28 109.8(4) . . ?
C30 C29 H29A 109.7 . . ?
C28 C29 H29A 109.7 . . ?
C30 C29 H29B 109.7 . . ?
C28 C29 H29B 109.7 . . ?
H29A C29 H29B 108.2 . . ?
O3 C30 O4 111.9(4) . . ?
O3 C30 C29 109.5(4) . . ?
O4 C30 C29 110.5(4) . . ?
O3 C30 C31 109.8(4) . . ?
O4 C30 C31 101.4(4) . . ?
C29 C30 C31 113.6(5) . . ?
F4 C31 F6 108.4(6) . . ?
F4 C31 F5 107.4(6) . . ?
F6 C31 F5 107.2(5) . . ?
F4 C31 C30 111.7(5) . . ?
F6 C31 C30 111.5(5) . . ?
F5 C31 C30 110.4(5) . . ?
C33 C32 O4 121.5(4) . . ?
C33 C32 C35 127.8(4) . . ?
O4 C32 C35 110.7(4) . . ?
C32 C33 C34 117.7(5) . . ?
C32 C33 C28 123.8(4) . . ?
C34 C33 C28 118.5(4) . . ?
N2 C34 C33 176.7(6) . . ?
C36 C35 C40 118.8(4) . . ?
C36 C35 C32 120.0(4) . . ?
C40 C35 C32 120.9(5) . . ?
C37 C36 C35 121.3(5) . . ?
C37 C36 H36 119.4 . . ?
C35 C36 H36 119.4 . . ?
C36 C37 C38 119.2(5) . . ?
C36 C37 H37 120.4 . . ?
C38 C37 H37 120.4 . . ?
C37 C38 C39 120.8(5) . . ?
C37 C38 Br2 120.6(4) . . ?
C39 C38 Br2 118.6(4) . . ?
C40 C39 C38 120.0(5) . . ?
C40 C39 H39 120.0 . . ?
C38 C39 H39 120.0 . . ?
C39 C40 C35 119.9(5) . . ?
C39 C40 H40 120.1 . . ?
C35 C40 H40 120.1 . . ?

loop_
_geom_bond_atom_site_label_1
_geom_bond_atom_site_label_2
_geom_bond_distance
_geom_bond_site_symmetry_2
_geom_bond_publ_flag
Br1 C18 1.884(5) . ?
Br2 C38 1.888(5) . ?
F1 C11 1.330(7) . ?
F2 C11 1.318(7) . ?
F3 C11 1.331(6) . ?
F4 C31 1.319(7) . ?
F5 C31 1.323(7) . ?
F6 C31 1.320(7) . ?
O1 C10 1.381(5) . ?
O1 H1 0.8200 . ?
O2 C12 1.370(6) . ?
O2 C10 1.439(6) . ?
O3 C30 1.366(5) . ?
O3 H3 0.8200 . ?
O4 C32 1.366(5) . ?
O4 C30 1.430(5) . ?
N1 C14 1.154(6) . ?
N2 C34 1.141(6) . ?
C1 C2 1.509(7) . ?
C1 H1A 0.9600 . ?
C1 H1B 0.9600 . ?
C1 H1C 0.9600 . ?
C2 C3 1.369(7) . ?
C2 C7 1.384(7) . ?
C3 C4 1.368(7) . ?
C3 H3A 0.9300 . ?
C4 C5 1.379(7) . ?
C4 H4 0.9300 . ?
C5 C6 1.392(7) . ?
C5 C8 1.507(7) . ?
C6 C7 1.365(7) . ?
C6 H6 0.9300 . ?
C7 H7 0.9300 . ?
C8 C13 1.506(7) . ?
C8 C9 1.516(6) . ?
C8 H8 0.9800 . ?
C9 C10 1.495(6) . ?
C9 H9A 0.9700 . ?
C9 H9B 0.9700 . ?
C10 C11 1.513(7) . ?
C12 C13 1.327(7) . ?
C12 C15 1.493(7) . ?
C13 C14 1.414(7) . ?
C15 C16 1.357(7) . ?
C15 C20 1.392(7) . ?
C16 C17 1.390(7) . ?
C16 H16 0.9300 . ?
C17 C18 1.393(8) . ?
C17 H17 0.9300 . ?
C18 C19 1.361(7) . ?
C19 C20 1.375(7) . ?
C19 H19 0.9300 . ?
C20 H20 0.9300 . ?
C21 C22 1.488(8) . ?
C21 H21A 0.9600 . ?
C21 H21B 0.9600 . ?
C21 H21C 0.9600 . ?
C22 C23 1.359(8) . ?
C22 C27 1.369(8) . ?
C23 C24 1.390(8) . ?
C23 H23 0.9300 . ?
C24 C25 1.384(7) . ?
C24 H24 0.9300 . ?
C25 C26 1.377(7) . ?
C25 C28 1.531(6) . ?
C26 C27 1.389(7) . ?
C26 H26 0.9300 . ?
C27 H27 0.9300 . ?
C28 C33 1.500(7) . ?
C28 C29 1.526(6) . ?
C28 H28 0.9800 . ?
C29 C30 1.494(6) . ?
C29 H29A 0.9700 . ?
C29 H29B 0.9700 . ?
C30 C31 1.548(8) . ?
C32 C33 1.350(6) . ?
C32 C35 1.469(6) . ?
C33 C34 1.443(7) . ?
C35 C36 1.387(7) . ?
C35 C40 1.393(7) . ?
C36 C37 1.365(8) . ?
C36 H36 0.9300 . ?
C37 C38 1.374(7) . ?
C37 H37 0.9300 . ?
C38 C39 1.378(8) . ?
C39 C40 1.375(8) . ?
C39 H39 0.9300 . ?
C40 H40 0.9300 . ?

loop_
_geom_hbond_atom_site_label_D
_geom_hbond_atom_site_label_H
_geom_hbond_atom_site_label_A
_geom_hbond_distance_DH
_geom_hbond_distance_HA
_geom_hbond_distance_DA
_geom_hbond_angle_DHA
_geom_hbond_site_symmetry_A
O3 H3 N2 0.82 1.95 2.751(6) 165.2 2_756

loop_
_geom_torsion_atom_site_label_1
_geom_torsion_atom_site_label_2
_geom_torsion_atom_site_label_3
_geom_torsion_atom_site_label_4
_geom_torsion
_geom_torsion_site_symmetry_1
_geom_torsion_site_symmetry_2
_geom_torsion_site_symmetry_3
_geom_torsion_site_symmetry_4
_geom_torsion_publ_flag
C7 C2 C3 C4 1.9(8) . . . . ?
C1 C2 C3 C4 -179.0(5) . . . . ?
C2 C3 C4 C5 -2.3(8) . . . . ?
C3 C4 C5 C6 2.0(7) . . . . ?
C3 C4 C5 C8 -176.0(4) . . . . ?
C4 C5 C6 C7 -1.6(7) . . . . ?
C8 C5 C6 C7 176.3(4) . . . . ?
C5 C6 C7 C2 1.4(8) . . . . ?
C3 C2 C7 C6 -1.4(8) . . . . ?
C1 C2 C7 C6 179.5(5) . . . . ?
C4 C5 C8 C13 -158.9(4) . . . . ?
C6 C5 C8 C13 23.2(7) . . . . ?
C4 C5 C8 C9 76.8(5) . . . . ?
C6 C5 C8 C9 -101.1(5) . . . . ?
C13 C8 C9 C10 41.5(5) . . . . ?
C5 C8 C9 C10 169.9(4) . . . . ?
C12 O2 C10 O1 -79.2(5) . . . . ?
C12 O2 C10 C9 46.0(5) . . . . ?
C12 O2 C10 C11 165.8(4) . . . . ?
C8 C9 C10 O1 60.3(5) . . . . ?
C8 C9 C10 O2 -60.5(5) . . . . ?
C8 C9 C10 C11 -174.1(4) . . . . ?
O1 C10 C11 F2 64.0(6) . . . . ?
O2 C10 C11 F2 177.9(5) . . . . ?
C9 C10 C11 F2 -64.7(6) . . . . ?
O1 C10 C11 F1 -176.1(4) . . . . ?
O2 C10 C11 F1 -62.2(6) . . . . ?
C9 C10 C11 F1 55.3(6) . . . . ?
O1 C10 C11 F3 -56.5(6) . . . . ?
O2 C10 C11 F3 57.5(6) . . . . ?
C9 C10 C11 F3 174.9(5) . . . . ?
C10 O2 C12 C13 -14.6(7) . . . . ?
C10 O2 C12 C15 166.4(4) . . . . ?
O2 C12 C13 C14 172.6(4) . . . . ?
C15 C12 C13 C14 -8.5(8) . . . . ?
O2 C12 C13 C8 -4.6(7) . . . . ?
C15 C12 C13 C8 174.3(5) . . . . ?
C5 C8 C13 C12 -134.9(5) . . . . ?
C9 C8 C13 C12 -9.7(6) . . . . ?
C5 C8 C13 C14 47.8(6) . . . . ?
C9 C8 C13 C14 173.1(4) . . . . ?
C12 C13 C14 N1 -153(8) . . . . ?
C8 C13 C14 N1 25(8) . . . . ?
C13 C12 C15 C16 136.6(6) . . . . ?
O2 C12 C15 C16 -44.4(6) . . . . ?
C13 C12 C15 C20 -47.4(7) . . . . ?
O2 C12 C15 C20 131.6(5) . . . . ?
C20 C15 C16 C17 0.8(8) . . . . ?
C12 C15 C16 C17 176.8(5) . . . . ?
C15 C16 C17 C18 -0.8(8) . . . . ?
C16 C17 C18 C19 0.3(8) . . . . ?
C16 C17 C18 Br1 -179.8(4) . . . . ?
C17 C18 C19 C20 0.0(8) . . . . ?
Br1 C18 C19 C20 -179.8(4) . . . . ?
C18 C19 C20 C15 0.1(7) . . . . ?
C16 C15 C20 C19 -0.5(7) . . . . ?
C12 C15 C20 C19 -176.5(4) . . . . ?
C27 C22 C23 C24 0.9(9) . . . . ?
C21 C22 C23 C24 178.7(6) . . . . ?
C22 C23 C24 C25 -1.3(10) . . . . ?
C23 C24 C25 C26 1.5(9) . . . . ?
C23 C24 C25 C28 -173.8(5) . . . . ?
C24 C25 C26 C27 -1.4(7) . . . . ?
C28 C25 C26 C27 173.8(5) . . . . ?
C23 C22 C27 C26 -0.8(8) . . . . ?
C21 C22 C27 C26 -178.7(5) . . . . ?
C25 C26 C27 C22 1.1(8) . . . . ?
C26 C25 C28 C33 26.0(7) . . . . ?
C24 C25 C28 C33 -158.9(5) . . . . ?
C26 C25 C28 C29 -95.8(5) . . . . ?
C24 C25 C28 C29 79.3(6) . . . . ?
C33 C28 C29 C30 44.2(5) . . . . ?
C25 C28 C29 C30 169.5(4) . . . . ?
C32 O4 C30 O3 -76.6(5) . . . . ?
C32 O4 C30 C29 45.7(5) . . . . ?
C32 O4 C30 C31 166.5(4) . . . . ?
C28 C29 C30 O3 60.5(5) . . . . ?
C28 C29 C30 O4 -63.2(5) . . . . ?
C28 C29 C30 C31 -176.4(4) . . . . ?
O3 C30 C31 F4 179.3(5) . . . . ?
O4 C30 C31 F4 -62.2(6) . . . . ?
C29 C30 C31 F4 56.3(7) . . . . ?
O3 C30 C31 F6 -59.2(6) . . . . ?
O4 C30 C31 F6 59.3(6) . . . . ?
C29 C30 C31 F6 177.8(5) . . . . ?
O3 C30 C31 F5 59.9(6) . . . . ?
O4 C30 C31 F5 178.4(5) . . . . ?
C29 C30 C31 F5 -63.1(6) . . . . ?
C30 O4 C32 C33 -10.4(6) . . . . ?
C30 O4 C32 C35 170.2(4) . . . . ?
O4 C32 C33 C34 168.7(4) . . . . ?
C35 C32 C33 C34 -12.1(7) . . . . ?
O4 C32 C33 C28 -7.5(7) . . . . ?
C35 C32 C33 C28 171.7(4) . . . . ?
C29 C28 C33 C32 -10.9(6) . . . . ?
C25 C28 C33 C32 -133.1(5) . . . . ?
C29 C28 C33 C34 172.9(4) . . . . ?
C25 C28 C33 C34 50.6(6) . . . . ?
C32 C33 C34 N2 -144(9) . . . . ?
C28 C33 C34 N2 33(9) . . . . ?
C33 C32 C35 C36 139.5(5) . . . . ?
O4 C32 C35 C36 -41.3(6) . . . . ?
C33 C32 C35 C40 -47.2(7) . . . . ?
O4 C32 C35 C40 132.1(4) . . . . ?
C40 C35 C36 C37 2.5(7) . . . . ?
C32 C35 C36 C37 176.0(5) . . . . ?
C35 C36 C37 C38 -3.4(8) . . . . ?
C36 C37 C38 C39 2.6(8) . . . . ?
C36 C37 C38 Br2 -175.7(4) . . . . ?
C37 C38 C39 C40 -0.9(8) . . . . ?
Br2 C38 C39 C40 177.4(4) . . . . ?
C38 C39 C40 C35 0.0(8) . . . . ?
C36 C35 C40 C39 -0.8(7) . . . . ?
C32 C35 C40 C39 -174.2(5) . . . . ?

loop_
_cod_related_entry_id
_cod_related_entry_database
_cod_related_entry_code
1 ChemSpider 30653168
